data_8106279
loop_
_publ_author_name
'Li, Wu-Wu'
'Zheng, Min-Yan'
'Zhang, Zun-Ting'

_publ_section_title
;
 The crystal structure of chlorido(2-(1H-pyrazol-3-yl)phenolato-\k2
 N,O)(2-(1H-pyrazol-3-yl)phenol-\kN)copper(II), C18H15ClCuN4O2
;
_journal_issue 4
_journal_name_full 'Zeitschrift f\"ur Kristallographie - New Crystal Structures'
_journal_page_first 735
_journal_page_last 737
_journal_paper_doi 10.1515/ncrs-2018-0086
_journal_volume 233
_journal_year 2018
_chemical_formula_moiety 'C36 H30 Cl2 Cu2 N8 O4'
_chemical_formula_sum 'C36 H30 Cl2 Cu2 N8 O4'
_chemical_formula_weight 836.68
_space_group_crystal_system triclinic
_space_group_IT_number 2
_space_group_name_Hall '-P 1'
_space_group_name_H-M_alt 'P -1'
_atom_sites_solution_hydrogens geom
_atom_sites_solution_primary direct
_atom_sites_solution_secondary difmap
_cell_angle_alpha 105.478(7)
_cell_angle_beta 110.358(8)
_cell_angle_gamma 99.727(6)
_cell_formula_units_Z 1
_cell_length_a 8.938(3)
_cell_length_b 9.228(3)
_cell_length_c 12.127(6)
_cell_measurement_reflns_used 983
_cell_measurement_temperature 296(2)
_cell_measurement_theta_max 22.53
_cell_measurement_theta_min 2.48
_cell_volume 865.0(6)
_computing_cell_refinement 'Bruker SAINT'
_computing_data_collection 'Bruker APEX2'
_computing_data_reduction 'Bruker SAINT'
_computing_molecular_graphics 'Bruker SHELXTL'
_computing_publication_material 'Bruker SHELXTL'
_computing_structure_refinement 'SHELXL-2018/1 (Sheldrick, 2018)'
_computing_structure_solution 'SHELXL-2018/1 (Sheldrick, 2018)'
_diffrn_ambient_temperature 296(2)
_diffrn_measured_fraction_theta_full 0.990
_diffrn_measured_fraction_theta_max 0.990
_diffrn_measurement_device_type 'Bruker APEX-II area-detector diffractometer'
_diffrn_measurement_method '\f and \w scans'
_diffrn_radiation_type MoK\a
_diffrn_radiation_wavelength 0.71073
_diffrn_reflns_av_R_equivalents 0.0305
_diffrn_reflns_av_unetI/netI 0.0656
_diffrn_reflns_Laue_measured_fraction_full 0.990
_diffrn_reflns_Laue_measured_fraction_max 0.990
_diffrn_reflns_limit_h_max 7
_diffrn_reflns_limit_h_min -10
_diffrn_reflns_limit_k_max 11
_diffrn_reflns_limit_k_min -10
_diffrn_reflns_limit_l_max 14
_diffrn_reflns_limit_l_min -12
_diffrn_reflns_number 4350
_diffrn_reflns_point_group_measured_fraction_full 0.990
_diffrn_reflns_point_group_measured_fraction_max 0.990
_diffrn_reflns_theta_full 25.099
_diffrn_reflns_theta_max 25.099
_diffrn_reflns_theta_min 1.914
_diffrn_source 'fine-focus sealed tube'
_exptl_absorpt_coefficient_mu 1.438
_exptl_absorpt_correction_T_max 0.7819
_exptl_absorpt_correction_T_min 0.6219
_exptl_absorpt_correction_type multi-scan
_exptl_absorpt_process_details '(SADABS; Bruker, 1999)'
_exptl_crystal_colour blue
_exptl_crystal_density_diffrn 1.606
_exptl_crystal_density_method 'not measured'
_exptl_crystal_description columnar
_exptl_crystal_F_000 426
_exptl_crystal_size_max 0.365
_exptl_crystal_size_mid 0.283
_exptl_crystal_size_min 0.180
_refine_diff_density_max 0.357
_refine_diff_density_min -0.514
_refine_diff_density_rms 0.092
_refine_ls_extinction_method SHELXL
_refine_ls_goodness_of_fit_ref 0.994
_refine_ls_hydrogen_treatment mixed
_refine_ls_matrix_type full
_refine_ls_number_parameters 236
_refine_ls_number_reflns 3053
_refine_ls_number_restraints 0
_refine_ls_restrained_S_all 0.994
_refine_ls_R_factor_all 0.0685
_refine_ls_R_factor_gt 0.0504
_refine_ls_shift/su_max 0.000
_refine_ls_shift/su_mean 0.000
_refine_ls_structure_factor_coef Fsqd
_refine_ls_weighting_details 'w=1/[\s^2^(Fo^2^)+(0.0795P)^2^] where P=(Fo^2^+2Fc^2^)/3'
_refine_ls_weighting_scheme calc
_refine_ls_wR_factor_gt 0.1307
_refine_ls_wR_factor_ref 0.1447
_reflns_Friedel_coverage 0.000
_reflns_Friedel_fraction_full .
_reflns_Friedel_fraction_max .
_reflns_number_gt 2287
_reflns_number_total 3053
_reflns_threshold_expression 'I > 2\s(I)'
_cod_data_source_file suppl_ncrs-2018-0086_suppl.cif
_cod_data_source_block I
_cod_database_code 8106279
_shelx_space_group_comment
;
The symmetry employed for this shelxl refinement is uniquely defined
by the following loop, which should always be used as a source of
symmetry information in preference to the above space-group names.
They are only intended as comments.
;
_shelx_estimated_absorpt_t_min 0.622
_shelx_estimated_absorpt_t_max 0.782

loop_
_space_group_symop_operation_xyz
'x, y, z'
'-x, -y, -z'

loop_
_atom_site_label
_atom_site_type_symbol
_atom_site_fract_x
_atom_site_fract_y
_atom_site_fract_z
_atom_site_U_iso_or_equiv
_atom_site_adp_type
_atom_site_occupancy
_atom_site_site_symmetry_order
_atom_site_calc_flag
_atom_site_refinement_flags_posn
_atom_site_refinement_flags_adp
_atom_site_refinement_flags_occupancy
_atom_site_disorder_assembly
_atom_site_disorder_group
Cu1 Cu 0.10737(6) 0.63634(6) 0.46792(5) 0.0392(2) Uani 1 1 d . . . . .
Cl1 Cl 0.17004(15) 0.90584(13) 0.54930(12) 0.0528(3) Uani 1 1 d . . . . .
N1 N 0.3223(4) 0.6418(4) 0.5929(3) 0.0425(9) Uani 1 1 d . . . . .
N2 N 0.3697(4) 0.5088(4) 0.5869(3) 0.0396(9) Uani 1 1 d . . . . .
H2B H 0.311282 0.418704 0.529577 0.048 Uiso 1 1 calc R U . . .
N3 N -0.0830(4) 0.6232(4) 0.3207(3) 0.0409(9) Uani 1 1 d . . . . .
N4 N -0.1404(5) 0.7453(4) 0.3053(4) 0.0524(10) Uani 1 1 d . . . . .
H4 H -0.101634 0.838429 0.360796 0.063 Uiso 1 1 calc R U . . .
O1 O 0.3649(4) 0.2070(3) 0.5347(3) 0.0531(9) Uani 1 1 d . . . . .
H1 H 0.318964 0.113934 0.516838 0.080 Uiso 1 1 calc R U . . .
O2 O 0.0568(4) 0.4110(3) 0.4046(3) 0.0444(7) Uani 1 1 d . . . . .
C1 C 0.4448(6) 0.7518(5) 0.6943(5) 0.0576(14) Uani 1 1 d . . . . .
H1A H 0.446702 0.856347 0.724076 0.069 Uiso 1 1 calc R U . . .
C2 C 0.5688(6) 0.6901(5) 0.7494(5) 0.0562(14) Uani 1 1 d . . . . .
H2 H 0.668022 0.744885 0.820022 0.067 Uiso 1 1 calc R U . . .
C3 C 0.5188(5) 0.5336(5) 0.6808(4) 0.0419(11) Uani 1 1 d . . . . .
C4 C 0.5973(5) 0.4099(5) 0.7002(4) 0.0413(11) Uani 1 1 d . . . . .
C5 C 0.7562(6) 0.4533(6) 0.7970(5) 0.0522(12) Uani 1 1 d . . . . .
H5 H 0.811845 0.559175 0.842812 0.063 Uiso 1 1 calc R U . . .
C6 C 0.8310(6) 0.3433(7) 0.8254(5) 0.0620(15) Uani 1 1 d . . . . .
H6 H 0.936969 0.374558 0.889974 0.074 Uiso 1 1 calc R U . . .
C7 C 0.7501(6) 0.1853(6) 0.7586(5) 0.0601(14) Uani 1 1 d . . . . .
H7 H 0.800750 0.110328 0.779286 0.072 Uiso 1 1 calc R U . . .
C8 C 0.5944(6) 0.1391(6) 0.6614(5) 0.0538(13) Uani 1 1 d . . . . .
H8 H 0.540134 0.032984 0.615313 0.065 Uiso 1 1 calc R U . . .
C9 C 0.5194(5) 0.2514(5) 0.6330(4) 0.0419(11) Uani 1 1 d . . . . .
C10 C -0.2658(7) 0.7026(6) 0.1923(5) 0.0685(16) Uani 1 1 d . . . . .
H10 H -0.325834 0.766657 0.161122 0.082 Uiso 1 1 calc R U . . .
C11 C -0.2894(6) 0.5497(6) 0.1317(5) 0.0649(15) Uani 1 1 d . . . . .
H11 H -0.367498 0.488777 0.050589 0.078 Uiso 1 1 calc R U . . .
C12 C -0.1743(5) 0.5001(5) 0.2137(4) 0.0426(11) Uani 1 1 d . . . . .
C13 C -0.1416(5) 0.3491(5) 0.1922(4) 0.0417(11) Uani 1 1 d . . . . .
C14 C -0.2283(7) 0.2321(6) 0.0715(5) 0.0648(15) Uani 1 1 d . . . . .
H14 H -0.308218 0.253062 0.009389 0.078 Uiso 1 1 calc R U . . .
C15 C -0.1993(8) 0.0908(6) 0.0431(5) 0.0787(19) Uani 1 1 d . . . . .
H15 H -0.258843 0.016411 -0.037400 0.094 Uiso 1 1 calc R U . . .
C16 C -0.0811(7) 0.0565(6) 0.1338(5) 0.0658(16) Uani 1 1 d . . . . .
H16 H -0.060458 -0.040535 0.113984 0.079 Uiso 1 1 calc R U . . .
C17 C 0.0064(6) 0.1665(5) 0.2539(5) 0.0492(12) Uani 1 1 d . . . . .
H17 H 0.086365 0.143266 0.314379 0.059 Uiso 1 1 calc R U . . .
C18 C -0.0247(5) 0.3134(5) 0.2854(4) 0.0418(11) Uani 1 1 d . . . . .

loop_
_atom_site_aniso_label
_atom_site_aniso_U_11
_atom_site_aniso_U_22
_atom_site_aniso_U_33
_atom_site_aniso_U_23
_atom_site_aniso_U_13
_atom_site_aniso_U_12
Cu1 0.0411(4) 0.0262(3) 0.0430(4) 0.0091(2) 0.0109(3) 0.0108(2)
Cl1 0.0539(7) 0.0259(6) 0.0672(9) 0.0106(6) 0.0154(6) 0.0136(5)
N1 0.044(2) 0.0272(19) 0.048(2) 0.0111(17) 0.0102(18) 0.0120(17)
N2 0.038(2) 0.0291(19) 0.045(2) 0.0114(17) 0.0099(17) 0.0118(16)
N3 0.044(2) 0.032(2) 0.045(2) 0.0131(18) 0.0151(18) 0.0157(17)
N4 0.059(3) 0.039(2) 0.055(3) 0.014(2) 0.015(2) 0.025(2)
O1 0.050(2) 0.0318(17) 0.060(2) 0.0132(16) 0.0049(17) 0.0115(15)
O2 0.0488(18) 0.0286(16) 0.0402(18) 0.0052(14) 0.0049(14) 0.0131(14)
C1 0.051(3) 0.028(2) 0.067(4) 0.009(2) 0.002(3) 0.006(2)
C2 0.052(3) 0.029(2) 0.054(3) 0.006(2) -0.006(2) 0.001(2)
C3 0.036(2) 0.040(3) 0.044(3) 0.015(2) 0.011(2) 0.009(2)
C4 0.039(2) 0.045(3) 0.043(3) 0.019(2) 0.016(2) 0.017(2)
C5 0.041(3) 0.058(3) 0.050(3) 0.022(3) 0.009(2) 0.011(2)
C6 0.042(3) 0.079(4) 0.063(4) 0.032(3) 0.013(3) 0.018(3)
C7 0.062(3) 0.070(4) 0.075(4) 0.044(3) 0.034(3) 0.045(3)
C8 0.058(3) 0.049(3) 0.062(3) 0.023(3) 0.026(3) 0.027(2)
C9 0.043(3) 0.044(3) 0.041(3) 0.017(2) 0.016(2) 0.018(2)
C10 0.061(3) 0.065(4) 0.071(4) 0.026(3) 0.008(3) 0.037(3)
C11 0.059(3) 0.056(3) 0.061(4) 0.014(3) 0.004(3) 0.027(3)
C12 0.040(2) 0.042(3) 0.042(3) 0.015(2) 0.010(2) 0.018(2)
C13 0.044(3) 0.037(2) 0.038(3) 0.007(2) 0.015(2) 0.012(2)
C14 0.077(4) 0.053(3) 0.045(3) 0.010(3) 0.007(3) 0.021(3)
C15 0.108(5) 0.049(3) 0.042(3) -0.007(3) 0.004(3) 0.028(3)
C16 0.094(4) 0.039(3) 0.061(4) 0.008(3) 0.030(3) 0.034(3)
C17 0.056(3) 0.036(3) 0.050(3) 0.008(2) 0.018(2) 0.021(2)
C18 0.044(3) 0.037(2) 0.038(3) 0.005(2) 0.016(2) 0.011(2)

loop_
_atom_type_symbol
_atom_type_description
_atom_type_scat_dispersion_real
_atom_type_scat_dispersion_imag
_atom_type_scat_source
C C 0.0033 0.0016 'International Tables Vol C Tables 4.2.6.8 and 6.1.1.4'
H H 0.0000 0.0000 'International Tables Vol C Tables 4.2.6.8 and 6.1.1.4'
Cl Cl 0.1484 0.1585 'International Tables Vol C Tables 4.2.6.8 and 6.1.1.4'
Cu Cu 0.3201 1.2651 'International Tables Vol C Tables 4.2.6.8 and 6.1.1.4'
N N 0.0061 0.0033 'International Tables Vol C Tables 4.2.6.8 and 6.1.1.4'
O O 0.0106 0.0060 'International Tables Vol C Tables 4.2.6.8 and 6.1.1.4'

loop_
_geom_angle_atom_site_label_1
_geom_angle_atom_site_label_2
_geom_angle_atom_site_label_3
_geom_angle
_geom_angle_site_symmetry_1
_geom_angle_site_symmetry_3
O2 Cu1 N3 89.48(13) . .
O2 Cu1 N1 87.82(13) . .
N3 Cu1 N1 168.23(16) . .
O2 Cu1 Cl1 178.38(9) . .
N3 Cu1 Cl1 91.81(11) . .
N1 Cu1 Cl1 91.11(10) . .
C1 N1 N2 104.4(4) . .
C1 N1 Cu1 135.0(3) . .
N2 N1 Cu1 120.5(3) . .
N1 N2 C3 112.6(3) . .
N1 N2 H2B 123.7 . .
C3 N2 H2B 123.7 . .
N4 N3 C12 106.5(4) . .
N4 N3 Cu1 124.5(3) . .
C12 N3 Cu1 128.9(3) . .
C10 N4 N3 110.9(4) . .
C10 N4 H4 124.5 . .
N3 N4 H4 124.5 . .
C9 O1 H1 109.5 . .
C18 O2 Cu1 127.9(3) . .
N1 C1 C2 110.8(4) . .
N1 C1 H1A 124.6 . .
C2 C1 H1A 124.6 . .
C3 C2 C1 107.2(4) . .
C3 C2 H2 126.4 . .
C1 C2 H2 126.4 . .
N2 C3 C2 105.0(4) . .
N2 C3 C4 124.4(4) . .
C2 C3 C4 130.6(4) . .
C9 C4 C5 117.8(4) . .
C9 C4 C3 123.8(4) . .
C5 C4 C3 118.3(4) . .
C6 C5 C4 121.2(5) . .
C6 C5 H5 119.4 . .
C4 C5 H5 119.4 . .
C5 C6 C7 120.3(5) . .
C5 C6 H6 119.9 . .
C7 C6 H6 119.9 . .
C8 C7 C6 119.8(5) . .
C8 C7 H7 120.1 . .
C6 C7 H7 120.1 . .
C7 C8 C9 119.5(5) . .
C7 C8 H8 120.2 . .
C9 C8 H8 120.2 . .
C4 C9 O1 118.5(4) . .
C4 C9 C8 121.4(4) . .
O1 C9 C8 120.2(4) . .
N4 C10 C11 107.4(5) . .
N4 C10 H10 126.3 . .
C11 C10 H10 126.3 . .
C10 C11 C12 107.0(4) . .
C10 C11 H11 126.5 . .
C12 C11 H11 126.5 . .
N3 C12 C11 108.2(4) . .
N3 C12 C13 122.5(4) . .
C11 C12 C13 129.1(4) . .
C18 C13 C14 117.9(4) . .
C18 C13 C12 123.1(4) . .
C14 C13 C12 119.0(4) . .
C15 C14 C13 122.3(5) . .
C15 C14 H14 118.9 . .
C13 C14 H14 118.9 . .
C14 C15 C16 120.0(5) . .
C14 C15 H15 120.0 . .
C16 C15 H15 120.0 . .
C15 C16 C17 120.0(5) . .
C15 C16 H16 120.0 . .
C17 C16 H16 120.0 . .
C16 C17 C18 120.5(5) . .
C16 C17 H17 119.7 . .
C18 C17 H17 119.7 . .
O2 C18 C13 123.1(4) . .
O2 C18 C17 117.7(4) . .
C13 C18 C17 119.2(4) . .

loop_
_geom_bond_atom_site_label_1
_geom_bond_atom_site_label_2
_geom_bond_distance
_geom_bond_site_symmetry_2
Cu1 O2 1.926(3) .
Cu1 N3 1.949(4) .
Cu1 N1 1.972(3) .
Cu1 Cl1 2.3037(14) .
N1 C1 1.327(5) .
N1 N2 1.357(5) .
N2 C3 1.352(5) .
N2 H2B 0.8600 .
N3 N4 1.345(5) .
N3 C12 1.343(5) .
N4 C10 1.336(6) .
N4 H4 0.8600 .
O1 C9 1.378(5) .
O1 H1 0.8200 .
O2 C18 1.335(5) .
C1 C2 1.379(7) .
C1 H1A 0.9300 .
C2 C3 1.364(6) .
C2 H2 0.9300 .
C3 C4 1.466(6) .
C4 C9 1.384(6) .
C4 C5 1.397(6) .
C5 C6 1.360(7) .
C5 H5 0.9300 .
C6 C7 1.382(7) .
C6 H6 0.9300 .
C7 C8 1.378(7) .
C7 H7 0.9300 .
C8 C9 1.381(6) .
C8 H8 0.9300 .
C10 C11 1.347(7) .
C10 H10 0.9300 .
C11 C12 1.396(6) .
C11 H11 0.9300 .
C12 C13 1.446(6) .
C13 C18 1.404(6) .
C13 C14 1.412(6) .
C14 C15 1.350(7) .
C14 H14 0.9300 .
C15 C16 1.385(7) .
C15 H15 0.9300 .
C16 C17 1.383(6) .
C16 H16 0.9300 .
C17 C18 1.409(6) .
C17 H17 0.9300 .

loop_
_geom_torsion_atom_site_label_1
_geom_torsion_atom_site_label_2
_geom_torsion_atom_site_label_3
_geom_torsion_atom_site_label_4
_geom_torsion
_geom_torsion_site_symmetry_1
_geom_torsion_site_symmetry_2
_geom_torsion_site_symmetry_3
_geom_torsion_site_symmetry_4
C1 N1 N2 C3 -0.6(5) . . . .
Cu1 N1 N2 C3 -179.0(3) . . . .
C12 N3 N4 C10 0.4(5) . . . .
Cu1 N3 N4 C10 176.4(4) . . . .
N2 N1 C1 C2 1.4(6) . . . .
Cu1 N1 C1 C2 179.4(4) . . . .
N1 C1 C2 C3 -1.6(7) . . . .
N1 N2 C3 C2 -0.4(5) . . . .
N1 N2 C3 C4 177.5(4) . . . .
C1 C2 C3 N2 1.2(6) . . . .
C1 C2 C3 C4 -176.6(5) . . . .
N2 C3 C4 C9 -7.4(7) . . . .
C2 C3 C4 C9 169.9(5) . . . .
N2 C3 C4 C5 176.4(4) . . . .
C2 C3 C4 C5 -6.2(8) . . . .
C9 C4 C5 C6 -0.9(7) . . . .
C3 C4 C5 C6 175.5(5) . . . .
C4 C5 C6 C7 -0.2(8) . . . .
C5 C6 C7 C8 1.2(8) . . . .
C6 C7 C8 C9 -1.0(8) . . . .
C5 C4 C9 O1 -178.0(4) . . . .
C3 C4 C9 O1 5.9(7) . . . .
C5 C4 C9 C8 1.1(7) . . . .
C3 C4 C9 C8 -175.1(4) . . . .
C7 C8 C9 C4 -0.1(7) . . . .
C7 C8 C9 O1 178.9(4) . . . .
N3 N4 C10 C11 -0.9(6) . . . .
N4 C10 C11 C12 0.9(7) . . . .
N4 N3 C12 C11 0.2(5) . . . .
Cu1 N3 C12 C11 -175.6(3) . . . .
N4 N3 C12 C13 176.1(4) . . . .
Cu1 N3 C12 C13 0.4(7) . . . .
C10 C11 C12 N3 -0.7(6) . . . .
C10 C11 C12 C13 -176.3(5) . . . .
N3 C12 C13 C18 7.2(7) . . . .
C11 C12 C13 C18 -177.8(5) . . . .
N3 C12 C13 C14 -171.7(5) . . . .
C11 C12 C13 C14 3.3(8) . . . .
C18 C13 C14 C15 -1.7(8) . . . .
C12 C13 C14 C15 177.2(6) . . . .
C13 C14 C15 C16 0.0(10) . . . .
C14 C15 C16 C17 0.6(10) . . . .
C15 C16 C17 C18 0.5(8) . . . .
Cu1 O2 C18 C13 -25.8(6) . . . .
Cu1 O2 C18 C17 155.9(3) . . . .
C14 C13 C18 O2 -175.6(4) . . . .
C12 C13 C18 O2 5.5(7) . . . .
C14 C13 C18 C17 2.7(7) . . . .
C12 C13 C18 C17 -176.2(4) . . . .
C16 C17 C18 O2 176.2(4) . . . .
C16 C17 C18 C13 -2.2(7) . . . .
